data_1539984
loop_
_publ_author_name
'Zandbergen, H.W.'

_publ_section_title
;
 Neutron Powder Diffraction and Magnetic Measurements on Tl Mn I3 and Tl
 Fe I3
;
_journal_name_full 'Journal of Solid State Chemistry'
_journal_page_first 189
_journal_page_last 203
_journal_volume 36
_journal_year 1981
_chemical_formula_sum 'I3 Mn Tl'
_chemical_name_systematic 'Tl Mn I3'
_space_group_IT_number 62
_symmetry_space_group_name_Hall '-P 2ac 2n'
_symmetry_space_group_name_H-M 'P n m a'
_cell_angle_alpha 90
_cell_angle_beta 90
_cell_angle_gamma 90
_cell_formula_units_Z 4
_cell_length_a 10.074
_cell_length_b 4.2967
_cell_length_c 16.172
_cell_volume 700.004
_citation_journal_id_ASTM JSSCBI
_cod_data_source_file Zandbergen_JSSCBI_1981_1320.cif
_cod_data_source_block I3Mn1Tl1
_cod_original_cell_volume 700.0044
_cod_original_formula_sum 'I3 Mn1 Tl1'
_cod_database_code 1539984

loop_
_symmetry_equiv_pos_as_xyz
x,y,z
-x+1/2,-y,z+1/2
x+1/2,-y+1/2,-z+1/2
-x,y+1/2,-z
-x,-y,-z
x-1/2,y,-z-1/2
-x-1/2,y-1/2,z-1/2
x,-y-1/2,z

loop_
_atom_site_label
_atom_site_type_symbol
_atom_site_fract_x
_atom_site_fract_y
_atom_site_fract_z
_atom_site_occupancy
_atom_site_U_iso_or_equiv
I3 I-1 0.0245 0.25 0.1054 1 0.0
Mn1 Mn+2 0.1628 0.25 0.9421 1 0.0
I1 I-1 0.281 0.25 0.7884 1 0.0
I2 I-1 0.1692 0.25 0.5079 1 0.0
Tl1 Tl+1 0.4418 0.25 0.1753 1 0.0
